data_7056421
loop_
_publ_author_name
'Torres-Garc\'ia, Pablo'
'Luna-Giles, Francisco'
'Garcia, Bernalte'
'Platas-Iglesias, Carlos'
'Esteban-G\'omez, David'
'Vinuelas-Zahinos, E.'

_publ_section_title
;
 Effects of the substituents of pyrazole/thiazine ligands on the magnetic
 properties of chloro-bridged Cu(II) complexes
;
_journal_name_full 'New J. Chem.'
_journal_paper_doi 10.1039/C7NJ01581J
_journal_year 2017
_chemical_compound_source 'synthesis as described'
_chemical_formula_moiety 'C9 H13 Cl2 Cu1 N3 S1'
_chemical_formula_sum 'C9 H13 Cl2 Cu N3 S'
_chemical_formula_weight 329.72
_chemical_name_systematic
;
 ?
;
_space_group_IT_number 61
_symmetry_cell_setting orthorhombic
_symmetry_Int_Tables_number 61
_symmetry_space_group_name_Hall '-P 2ac 2ab'
_symmetry_space_group_name_H-M 'P b c a'
_atom_sites_solution_hydrogens geom
_atom_sites_solution_primary direct
_atom_sites_solution_secondary difmap
_audit_creation_date 2017-06-29T20:52:51-00:00
_audit_creation_method 'WinGX routine CIF_UPDATE'
_audit_update_record
;
2017-07-06 deposited with the CCDC.
2017-07-12 downloaded from the CCDC.
;
_cell_angle_alpha 90
_cell_angle_beta 90
_cell_angle_gamma 90
_cell_formula_units_Z 8
_cell_length_a 7.5613(3)
_cell_length_b 17.6501(7)
_cell_length_c 18.5075(7)
_cell_measurement_reflns_used 1792
_cell_measurement_temperature 100(2)
_cell_measurement_theta_max 26.3425
_cell_measurement_theta_min 3.131
_cell_measurement_wavelength 0.71073
_cell_volume 2469.97(17)
_computing_cell_refinement 'BRUKER APEX2'
_computing_data_collection 'BRUKER APEX2'
_computing_molecular_graphics 'Ortep-3 for Windows (Farrugia, 1997)'
_computing_publication_material 'WinGX publication routines (Farrugia, 1999)'
_computing_structure_refinement 'SHELXL-2014 (Sheldrick, 2014)'
_computing_structure_solution 'SHELXS-97 (Sheldrick, 1997)'
_diffrn_ambient_temperature 100(2)
_diffrn_measured_fraction_theta_full 0
_diffrn_measured_fraction_theta_max 1
_diffrn_measurement_device_type 'Bruker X8 KappaAPEXII'
_diffrn_measurement_method 'omega and phi scans'
_diffrn_radiation_monochromator graphite
_diffrn_radiation_probe x-ray
_diffrn_radiation_type MoK\a
_diffrn_radiation_wavelength 0.71073
_diffrn_reflns_av_R_equivalents 0
_diffrn_reflns_av_unetI/netI 0.014
_diffrn_reflns_Laue_measured_fraction_full 0
_diffrn_reflns_Laue_measured_fraction_max 1
_diffrn_reflns_limit_h_max 9
_diffrn_reflns_limit_h_min 0
_diffrn_reflns_limit_k_max 22
_diffrn_reflns_limit_k_min 0
_diffrn_reflns_limit_l_max 23
_diffrn_reflns_limit_l_min 0
_diffrn_reflns_number 2533
_diffrn_reflns_point_group_measured_fraction_full 0
_diffrn_reflns_point_group_measured_fraction_max 1
_diffrn_reflns_theta_full 0.5
_diffrn_reflns_theta_max 26.411
_diffrn_reflns_theta_min 2.201
_exptl_absorpt_coefficient_mu 2.344
_exptl_absorpt_correction_T_max 0.4942
_exptl_absorpt_correction_T_min 0.3991
_exptl_absorpt_correction_type multi-scan
_exptl_absorpt_process_details 'SADABS (Sheldrick, 1996)'
_exptl_crystal_colour green
_exptl_crystal_density_diffrn 1.773
_exptl_crystal_density_method 'not measured'
_exptl_crystal_description prism
_exptl_crystal_F_000 1336
_exptl_crystal_size_max 0.48
_exptl_crystal_size_mid 0.46
_exptl_crystal_size_min 0.35
_refine_diff_density_max 0.281
_refine_diff_density_min -0.585
_refine_diff_density_rms 0.085
_refine_ls_extinction_method none
_refine_ls_goodness_of_fit_ref 1.169
_refine_ls_hydrogen_treatment constr
_refine_ls_matrix_type full
_refine_ls_number_parameters 147
_refine_ls_number_reflns 2533
_refine_ls_number_restraints 0
_refine_ls_restrained_S_all 1.169
_refine_ls_R_factor_all 0.0227
_refine_ls_R_factor_gt 0.0204
_refine_ls_shift/su_max 0.001
_refine_ls_shift/su_mean 0
_refine_ls_structure_factor_coef Fsqd
_refine_ls_weighting_details 'w=1/[\s^2^(Fo^2^)+(0.0255P)^2^+1.6620P] where P=(Fo^2^+2Fc^2^)/3'
_refine_ls_weighting_scheme calc
_refine_ls_wR_factor_gt 0.0535
_refine_ls_wR_factor_ref 0.0545
_reflns_Friedel_coverage 0
_reflns_number_gt 2367
_reflns_number_total 2533
_reflns_threshold_expression 'I > 2\s(I)'
_cod_data_source_file c7nj01581j2.cif
_cod_data_source_block cucldmpztzm
_cod_database_code 7056421
_shelx_estimated_absorpt_t_min 0.399
_shelx_estimated_absorpt_t_max 0.494
_shelxl_version_number 2014-3

loop_
_symmetry_equiv_pos_as_xyz
'x, y, z'
'-x+1/2, -y, z+1/2'
'x+1/2, -y+1/2, -z'
'-x, y+1/2, -z+1/2'
'-x, -y, -z'
'x-1/2, y, -z-1/2'
'-x-1/2, y-1/2, z'
'x, -y-1/2, z-1/2'

loop_
_atom_site_label
_atom_site_type_symbol
_atom_site_fract_x
_atom_site_fract_y
_atom_site_fract_z
_atom_site_U_iso_or_equiv
_atom_site_adp_type
_atom_site_occupancy
_atom_site_site_symmetry_order
_atom_site_calc_flag
_atom_site_refinement_flags_posn
_atom_site_refinement_flags_adp
C1 C 0.1986(2) 0.65152(10) 0.34455(9) 0.0111(3) Uani 1 1 d . .
C2 C 0.1800(3) 0.66349(10) 0.47437(9) 0.0146(4) Uani 1 1 d . .
H2A H 0.0875 0.6874 0.5046 0.018 Uiso 1 1 calc R U
H2B H 0.2964 0.6786 0.4941 0.018 Uiso 1 1 calc R U
C3 C 0.1620(3) 0.57828(10) 0.47994(10) 0.0163(4) Uani 1 1 d . .
H3A H 0.1716 0.5627 0.5312 0.02 Uiso 1 1 calc R U
H3B H 0.0443 0.5626 0.4619 0.02 Uiso 1 1 calc R U
C4 C 0.3048(3) 0.53972(11) 0.43617(10) 0.0190(4) Uani 1 1 d . .
H4A H 0.2998 0.4844 0.4446 0.023 Uiso 1 1 calc R U
H4B H 0.4222 0.5581 0.4521 0.023 Uiso 1 1 calc R U
C5 C 0.0757(2) 0.78140(10) 0.21200(9) 0.0127(4) Uani 1 1 d . .
C6 C 0.1276(2) 0.72304(10) 0.16502(10) 0.0154(4) Uani 1 1 d . .
H6 H 0.1235 0.7246 0.1137 0.019 Uiso 1 1 calc R U
C7 C 0.1849(2) 0.66368(10) 0.20613(9) 0.0130(3) Uani 1 1 d . .
C8 C 0.0045(2) 0.85720(10) 0.19171(9) 0.0158(4) Uani 1 1 d . .
H8A H -0.1111 0.8646 0.2146 0.024 Uiso 1 1 calc R U
H8B H -0.0084 0.8601 0.1391 0.024 Uiso 1 1 calc R U
H8C H 0.0862 0.8967 0.2081 0.024 Uiso 1 1 calc R U
C9 C 0.2520(2) 0.58909(10) 0.17999(10) 0.0169(4) Uani 1 1 d . .
H9A H 0.2557 0.5891 0.1271 0.025 Uiso 1 1 calc R U
H9B H 0.1732 0.5487 0.1967 0.025 Uiso 1 1 calc R U
H9C H 0.3713 0.5805 0.199 0.025 Uiso 1 1 calc R U
Cl1 Cl 0.21375(6) 0.84192(2) 0.48403(2) 0.01551(11) Uani 1 1 d . .
Cl2 Cl -0.06504(6) 0.90131(2) 0.36114(2) 0.01701(11) Uani 1 1 d . .
Cu Cu 0.09577(3) 0.79931(2) 0.38089(2) 0.00958(7) Uani 1 1 d . .
N1 N 0.1643(2) 0.69258(8) 0.39983(8) 0.0110(3) Uani 1 1 d . .
N2 N 0.16728(19) 0.68669(8) 0.27678(8) 0.0111(3) Uani 1 1 d . .
N3 N 0.10003(18) 0.75940(8) 0.28020(8) 0.0111(3) Uani 1 1 d . .
S S 0.27713(6) 0.55891(2) 0.34056(2) 0.01471(11) Uani 1 1 d . .

loop_
_atom_site_aniso_label
_atom_site_aniso_U_11
_atom_site_aniso_U_22
_atom_site_aniso_U_33
_atom_site_aniso_U_23
_atom_site_aniso_U_13
_atom_site_aniso_U_12
C1 0.0091(8) 0.0100(8) 0.0141(8) 0.0012(6) -0.0003(6) -0.0012(6)
C2 0.0196(9) 0.0134(9) 0.0108(8) 0.0032(7) -0.0011(7) 0.0002(7)
C3 0.0224(9) 0.0123(9) 0.0142(8) 0.0037(7) -0.0006(7) -0.0012(7)
C4 0.0250(10) 0.0125(9) 0.0193(9) 0.0039(7) -0.0024(8) 0.0041(8)
C5 0.0107(8) 0.0151(9) 0.0122(8) 0.0007(7) -0.0005(6) -0.0045(7)
C6 0.0164(9) 0.0181(9) 0.0117(8) -0.0013(7) 0.0003(7) -0.0039(7)
C7 0.0113(8) 0.0156(9) 0.0121(8) -0.0037(7) 0.0010(6) -0.0044(7)
C8 0.0168(9) 0.0173(9) 0.0133(8) 0.0038(7) -0.0012(7) -0.0005(7)
C9 0.0180(9) 0.0166(9) 0.0162(9) -0.0051(7) 0.0013(7) 0.0006(7)
Cl1 0.0239(2) 0.0118(2) 0.0108(2) -0.00082(15) -0.00346(16) -0.00176(17)
Cl2 0.0200(2) 0.0121(2) 0.0189(2) -0.00142(16) -0.00413(17) 0.00482(16)
Cu 0.01207(12) 0.00752(12) 0.00915(12) -0.00011(7) -0.00050(7) 0.00007(8)
N1 0.0125(7) 0.0097(7) 0.0109(7) 0.0013(5) -0.0010(6) -0.0007(6)
N2 0.0121(7) 0.0087(7) 0.0126(7) -0.0006(5) 0.0002(6) -0.0001(6)
N3 0.0127(7) 0.0077(7) 0.0130(7) -0.0001(6) -0.0006(6) 0.0007(5)
S 0.0179(2) 0.0093(2) 0.0170(2) -0.00053(16) 0.00109(17) 0.00296(16)

loop_
_atom_type_symbol
_atom_type_description
_atom_type_scat_dispersion_real
_atom_type_scat_dispersion_imag
_atom_type_scat_source
C C 0.0033 0.0016 'International Tables Vol C Tables 4.2.6.8 and 6.1.1.4'
H H 0 0 'International Tables Vol C Tables 4.2.6.8 and 6.1.1.4'
Cl Cl 0.1484 0.1585 'International Tables Vol C Tables 4.2.6.8 and 6.1.1.4'
Cu Cu 0.3201 1.2651 'International Tables Vol C Tables 4.2.6.8 and 6.1.1.4'
N N 0.0061 0.0033 'International Tables Vol C Tables 4.2.6.8 and 6.1.1.4'
S S 0.1246 0.1234 'International Tables Vol C Tables 4.2.6.8 and 6.1.1.4'

loop_
_geom_angle_atom_site_label_1
_geom_angle_atom_site_label_2
_geom_angle_atom_site_label_3
_geom_angle
N1 C1 N2 115.15(15)
N1 C1 S 129.38(14)
N2 C1 S 115.47(12)
N1 C2 C3 113.70(14)
C4 C3 C2 110.30(15)
C3 C4 S 110.89(13)
N3 C5 C6 109.52(16)
N3 C5 C8 123.35(16)
C6 C5 C8 127.13(16)
C7 C6 C5 107.85(16)
C6 C7 N2 105.80(15)
C6 C7 C9 127.19(16)
N2 C7 C9 127.01(16)
N1 Cu N3 79.95(6)
N1 Cu Cl2 161.62(5)
N3 Cu Cl2 98.20(4)
N1 Cu Cl1 93.68(4)
N3 Cu Cl1 155.56(4)
Cl2 Cu Cl1 94.988(18)
C1 N1 C2 122.24(15)
C1 N1 Cu 116.67(12)
C2 N1 Cu 121.06(11)
C7 N2 N3 110.70(14)
C7 N2 C1 134.00(15)
N3 N2 C1 115.28(13)
C5 N3 N2 106.13(14)
C5 N3 Cu 141.28(13)
N2 N3 Cu 112.16(10)
C1 S C4 99.98(8)

loop_
_geom_bond_atom_site_label_1
_geom_bond_atom_site_label_2
_geom_bond_distance
C1 N1 1.280(2)
C1 N2 1.419(2)
C1 S 1.7408(17)
C2 N1 1.477(2)
C2 C3 1.514(2)
C3 C4 1.511(3)
C4 S 1.8137(19)
C5 N3 1.333(2)
C5 C6 1.404(3)
C5 C8 1.490(2)
C6 C7 1.366(3)
C7 N2 1.376(2)
C7 C9 1.491(2)
Cl1 Cu 2.2372(5)
Cl2 Cu 2.2029(5)
Cu N1 1.9851(14)
Cu N3 1.9925(15)
N2 N3 1.382(2)
